data_2243291
loop_
_publ_author_name
'Periyannan, P.'
'Beemarao, M.'
'Karthik, K.'
'Ponnuswamy, S.'
'Ravichandran, K.'

_publ_section_title
;
 Crystal structure, Hirshfeld surface analysis and DFT studies of
 1-[<i>r</i>-2,<i>c</i>-6-diphenyl-<i>t</i>-3-(propan-2-yl)piperidin-1-yl]ethan-1-one
;
_journal_coeditor_code DX2023
_journal_issue 3
_journal_name_full 'Acta Crystallographica Section E'
_journal_page_first 377
_journal_page_last 381
_journal_paper_doi 10.1107/S2056989020002042
_journal_volume 76
_journal_year 2020
_chemical_formula_moiety 'C22 H27 N O'
_chemical_formula_sum 'C22 H27 N O'
_chemical_formula_weight 321.44
_chemical_name_systematic
;
<i>N</i>-acetyl-3-isopropyl-2,6-diphenylpiperidine
;
_space_group_crystal_system monoclinic
_space_group_IT_number 14
_space_group_name_Hall '-P 2yn'
_space_group_name_H-M_alt 'P 1 21/n 1'
_atom_sites_solution_hydrogens geom
_audit_creation_method SHELXL-2018/3
_cell_angle_alpha 90
_cell_angle_beta 104.6570(10)
_cell_angle_gamma 90
_cell_formula_units_Z 4
_cell_length_a 13.3077(5)
_cell_length_b 10.3009(4)
_cell_length_c 13.9338(5)
_cell_measurement_reflns_used 3546
_cell_measurement_temperature 296(2)
_cell_measurement_theta_max 30.146
_cell_measurement_theta_min 1.891
_cell_volume 1847.91(12)
_computing_cell_refinement
;
<i>SAINT</i> (Bruker, 2008)
;
_computing_data_collection
;
<i>APEX2</i> (Bruker, 2008)
;
_computing_data_reduction <i>SAINT</i>
_computing_molecular_graphics
;
<i>ORTEP-3 for Windows</i> (Farrugia, 2012)
;
_computing_publication_material
;
<i>SHELXL97</i> (Sheldrick, 2008) and <i>PLATON</i> (Spek, 2020)
;
_computing_structure_refinement
;
SHELXL2018 (Sheldrick, 2015)
;
_computing_structure_solution
;
<i>SHELXS97</i> (Sheldrick, 2008)
;
_diffrn_ambient_temperature 296(2)
_diffrn_measured_fraction_theta_full 1.000
_diffrn_measured_fraction_theta_max 0.959
_diffrn_measurement_device_type 'Bruker SMART APEXII CCD'
_diffrn_measurement_method '\w and \f scans'
_diffrn_radiation_type MoK\a
_diffrn_radiation_wavelength 0.71073
_diffrn_reflns_av_R_equivalents 0.0277
_diffrn_reflns_av_unetI/netI 0.0207
_diffrn_reflns_limit_h_max 18
_diffrn_reflns_limit_h_min -18
_diffrn_reflns_limit_k_max 14
_diffrn_reflns_limit_k_min -14
_diffrn_reflns_limit_l_max 19
_diffrn_reflns_limit_l_min -19
_diffrn_reflns_number 43393
_diffrn_reflns_theta_full 25.242
_diffrn_reflns_theta_max 30.146
_diffrn_reflns_theta_min 1.891
_diffrn_source 'fine-focus sealed tube'
_exptl_absorpt_coefficient_mu 0.070
_exptl_absorpt_correction_T_max 0.986
_exptl_absorpt_correction_T_min 0.979
_exptl_absorpt_correction_type multi-scan
_exptl_absorpt_process_details
;
(<i>SADABS</i>; Bruker, 2008)
;
_exptl_crystal_colour 'White Crystalline'
_exptl_crystal_density_diffrn 1.155
_exptl_crystal_description Block
_exptl_crystal_F_000 696
_exptl_crystal_size_max 0.30
_exptl_crystal_size_mid 0.25
_exptl_crystal_size_min 0.20
_refine_diff_density_max 0.450
_refine_diff_density_min -0.223
_refine_ls_extinction_coef 0.028(3)
_refine_ls_extinction_expression Fc^*^=kFc[1+0.001xFc^2^\l^3^/sin(2\q)]^-1/4^
_refine_ls_extinction_method
;
SHELXL2018 (Sheldrick, 2015)
;
_refine_ls_goodness_of_fit_ref 1.020
_refine_ls_hydrogen_treatment constr
_refine_ls_matrix_type full
_refine_ls_number_parameters 221
_refine_ls_number_reflns 5246
_refine_ls_number_restraints 0
_refine_ls_restrained_S_all 1.020
_refine_ls_R_factor_all 0.0817
_refine_ls_R_factor_gt 0.0532
_refine_ls_shift/su_max 0.001
_refine_ls_shift/su_mean 0.000
_refine_ls_structure_factor_coef Fsqd
_refine_ls_weighting_details 'w=1/[\s^2^(Fo^2^)+(0.0897P)^2^+0.2822P] where P=(Fo^2^+2Fc^2^)/3'
_refine_ls_weighting_scheme calc
_refine_ls_wR_factor_gt 0.1442
_refine_ls_wR_factor_ref 0.1691
_reflns_number_gt 3546
_reflns_number_total 5246
_reflns_threshold_expression 'I > 2\s(I)'
_cod_data_source_file dx2023sup1.cif
_cod_data_source_block I
_cod_original_sg_symbol_H-M 'P 21/n'
_cod_database_code 2243291
_shelx_space_group_comment
;
The symmetry employed for this shelxl refinement is uniquely defined
by the following loop, which should always be used as a source of
symmetry information in preference to the above space-group names.
They are only intended as comments.
;

loop_
_space_group_symop_operation_xyz
'x, y, z'
'-x+1/2, y+1/2, -z+1/2'
'-x, -y, -z'
'x-1/2, -y-1/2, z-1/2'

loop_
_atom_site_type_symbol
_atom_site_label
_atom_site_fract_x
_atom_site_fract_y
_atom_site_fract_z
_atom_site_U_iso_or_equiv
_atom_site_adp_type
_atom_site_calc_flag
_atom_site_occupancy
_atom_site_disorder_assembly
_atom_site_disorder_group
C C2 0.65890(11) -0.04974(12) 0.67960(9) 0.0430(3) Uani d 1 . .
H H2 0.710803 -0.117590 0.703575 0.052 Uiso calc 1 . .
C C3 0.55791(12) -0.11907(14) 0.63075(11) 0.0535(4) Uani d 1 . .
H H3A 0.509789 -0.058442 0.589793 0.064 Uiso calc 1 . .
H H3B 0.571443 -0.188289 0.588507 0.064 Uiso calc 1 . .
C C4 0.51045(13) -0.17493(14) 0.70987(12) 0.0553(4) Uani d 1 . .
H H4A 0.562934 -0.221549 0.758707 0.066 Uiso calc 1 . .
H H4B 0.455515 -0.235360 0.680048 0.066 Uiso calc 1 . .
C C5 0.46657(10) -0.06466(13) 0.75983(10) 0.0434(3) Uani d 1 . .
H H5 0.406942 -0.029180 0.710452 0.052 Uiso calc 1 . .
C C6 0.54640(9) 0.04763(12) 0.79099(9) 0.0386(3) Uani d 1 . .
H H6 0.561919 0.050544 0.863560 0.046 Uiso calc 1 . .
C C7 0.50324(9) 0.18152(12) 0.75655(9) 0.0401(3) Uani d 1 . .
C C8 0.44865(11) 0.20754(15) 0.65996(11) 0.0509(3) Uani d 1 . .
H H8 0.438587 0.141664 0.612841 0.061 Uiso calc 1 . .
C C9 0.40861(12) 0.33048(16) 0.63217(13) 0.0608(4) Uani d 1 . .
H H9 0.372408 0.346381 0.566876 0.073 Uiso calc 1 . .
C C10 0.42249(12) 0.42814(15) 0.70093(15) 0.0649(5) Uani d 1 . .
H H10 0.395238 0.510190 0.682456 0.078 Uiso calc 1 . .
C C11 0.47650(13) 0.40503(15) 0.79693(15) 0.0639(4) Uani d 1 . .
H H11 0.486050 0.471484 0.843544 0.077 Uiso calc 1 . .
C C12 0.51698(11) 0.28257(14) 0.82473(11) 0.0508(3) Uani d 1 . .
H H12 0.553878 0.267904 0.889987 0.061 Uiso calc 1 . .
C C13 0.69896(10) 0.03120(13) 0.60592(9) 0.0435(3) Uani d 1 . .
C C14 0.68956(14) 0.16488(15) 0.59909(12) 0.0593(4) Uani d 1 . .
H H14 0.656620 0.209142 0.640704 0.071 Uiso calc 1 . .
C C15 0.72856(16) 0.23353(17) 0.53114(13) 0.0693(5) Uani d 1 . .
H H15 0.722127 0.323421 0.527699 0.083 Uiso calc 1 . .
C C16 0.77685(15) 0.16916(19) 0.46859(13) 0.0695(5) Uani d 1 . .
H H16 0.803555 0.215281 0.423235 0.083 Uiso calc 1 . .
C C17 0.78528(15) 0.03651(18) 0.47370(13) 0.0664(5) Uani d 1 . .
H H17 0.816965 -0.007417 0.430922 0.080 Uiso calc 1 . .
C C18 0.74709(12) -0.03242(15) 0.54185(11) 0.0528(4) Uani d 1 . .
H H18 0.753688 -0.122304 0.544822 0.063 Uiso calc 1 . .
C C19 0.73417(10) 0.06355(13) 0.83744(10) 0.0443(3) Uani d 1 . .
C C20 0.83981(11) 0.02750(16) 0.82495(13) 0.0565(4) Uani d 1 . .
H H20A 0.851320 0.070404 0.767506 0.085 Uiso calc 1 . .
H H20B 0.843344 -0.064779 0.816729 0.085 Uiso calc 1 . .
H H20C 0.892096 0.053889 0.882667 0.085 Uiso calc 1 . .
C C21 0.42650(12) -0.10889(15) 0.84920(12) 0.0546(4) Uani d 1 . .
H H21 0.486985 -0.132684 0.902717 0.065 Uiso calc 1 . .
C C22 0.37021(14) 0.00100(17) 0.88713(14) 0.0665(5) Uani d 1 . .
H H22A 0.313140 0.030351 0.834665 0.100 Uiso calc 1 . .
H H22B 0.417520 0.071598 0.909149 0.100 Uiso calc 1 . .
H H22C 0.344502 -0.029708 0.941477 0.100 Uiso calc 1 . .
C C23 0.35598(17) -0.22597(19) 0.82723(17) 0.0826(6) Uani d 1 . .
H H23A 0.299342 -0.208302 0.770673 0.124 Uiso calc 1 . .
H H23B 0.329279 -0.244610 0.883608 0.124 Uiso calc 1 . .
H H23C 0.394522 -0.299376 0.813439 0.124 Uiso calc 1 . .
N N1 0.64819(8) 0.02265(10) 0.76798(7) 0.0396(2) Uani d 1 . .
O O1 0.72737(8) 0.12759(12) 0.90987(7) 0.0591(3) Uani d 1 . .

loop_
_atom_site_aniso_label
_atom_site_aniso_U_11
_atom_site_aniso_U_22
_atom_site_aniso_U_33
_atom_site_aniso_U_12
_atom_site_aniso_U_13
_atom_site_aniso_U_23
C2 0.0512(7) 0.0375(6) 0.0451(7) 0.0024(5) 0.0209(6) -0.0028(5)
C3 0.0679(9) 0.0462(7) 0.0528(8) -0.0114(7) 0.0272(7) -0.0134(6)
C4 0.0683(9) 0.0406(7) 0.0652(9) -0.0110(6) 0.0322(7) -0.0093(6)
C5 0.0452(7) 0.0406(6) 0.0475(7) -0.0036(5) 0.0172(5) -0.0013(5)
C6 0.0403(6) 0.0406(6) 0.0370(6) -0.0001(5) 0.0135(5) -0.0022(5)
C7 0.0361(6) 0.0390(6) 0.0482(7) -0.0005(5) 0.0159(5) -0.0026(5)
C8 0.0510(8) 0.0485(7) 0.0519(8) 0.0004(6) 0.0102(6) 0.0004(6)
C9 0.0479(8) 0.0585(9) 0.0731(10) 0.0054(7) 0.0097(7) 0.0153(8)
C10 0.0458(8) 0.0446(8) 0.1057(14) 0.0073(6) 0.0220(9) 0.0102(8)
C11 0.0551(9) 0.0444(8) 0.0961(13) 0.0018(6) 0.0264(8) -0.0164(8)
C12 0.0490(8) 0.0469(7) 0.0585(8) -0.0001(6) 0.0171(6) -0.0094(6)
C13 0.0444(7) 0.0455(7) 0.0436(7) -0.0016(5) 0.0166(5) -0.0024(5)
C14 0.0767(10) 0.0461(8) 0.0656(9) 0.0005(7) 0.0375(8) 0.0000(7)
C15 0.0948(13) 0.0505(9) 0.0723(10) -0.0069(8) 0.0390(9) 0.0065(8)
C16 0.0826(12) 0.0743(11) 0.0609(9) -0.0179(9) 0.0357(9) 0.0030(8)
C17 0.0757(11) 0.0735(11) 0.0628(9) -0.0068(9) 0.0411(8) -0.0087(8)
C18 0.0575(8) 0.0527(8) 0.0548(8) 0.0004(6) 0.0264(7) -0.0062(6)
C19 0.0435(7) 0.0426(7) 0.0472(7) 0.0009(5) 0.0122(5) 0.0026(5)
C20 0.0419(7) 0.0572(9) 0.0714(10) 0.0005(6) 0.0162(7) 0.0017(7)
C21 0.0575(8) 0.0525(8) 0.0612(8) -0.0021(6) 0.0287(7) 0.0055(6)
C22 0.0701(10) 0.0686(10) 0.0743(10) -0.0087(8) 0.0433(9) -0.0094(8)
C23 0.0985(15) 0.0604(11) 0.1080(15) -0.0175(10) 0.0617(12) -0.0009(10)
N1 0.0411(5) 0.0404(5) 0.0398(5) 0.0016(4) 0.0149(4) -0.0026(4)
O1 0.0509(6) 0.0719(7) 0.0518(6) -0.0013(5) 0.0080(4) -0.0156(5)

loop_
_atom_type_symbol
_atom_type_description
_atom_type_scat_dispersion_real
_atom_type_scat_dispersion_imag
_atom_type_scat_source
C C 0.0033 0.0016 'International Tables Vol C Tables 4.2.6.8 and 6.1.1.4'
H H 0.0000 0.0000 'International Tables Vol C Tables 4.2.6.8 and 6.1.1.4'
N N 0.0061 0.0033 'International Tables Vol C Tables 4.2.6.8 and 6.1.1.4'
O O 0.0106 0.0060 'International Tables Vol C Tables 4.2.6.8 and 6.1.1.4'

loop_
_geom_angle_atom_site_label_1
_geom_angle_atom_site_label_2
_geom_angle_atom_site_label_3
_geom_angle_site_symmetry_1
_geom_angle_site_symmetry_3
_geom_angle
_geom_angle_publ_flag
N1 C2 C13 . . 114.24(10) ?
N1 C2 C3 . . 110.44(10) ?
C13 C2 C3 . . 112.10(11) ?
N1 C2 H2 . . 106.5 ?
C13 C2 H2 . . 106.5 ?
C3 C2 H2 . . 106.5 ?
C4 C3 C2 . . 109.64(12) ?
C4 C3 H3A . . 109.7 ?
C2 C3 H3A . . 109.7 ?
C4 C3 H3B . . 109.7 ?
C2 C3 H3B . . 109.7 ?
H3A C3 H3B . . 108.2 ?
C3 C4 C5 . . 109.13(11) ?
C3 C4 H4A . . 109.9 ?
C5 C4 H4A . . 109.9 ?
C3 C4 H4B . . 109.9 ?
C5 C4 H4B . . 109.9 ?
H4A C4 H4B . . 108.3 ?
C4 C5 C21 . . 113.54(11) ?
C4 C5 C6 . . 111.60(11) ?
C21 C5 C6 . . 110.21(11) ?
C4 C5 H5 . . 107.0 ?
C21 C5 H5 . . 107.0 ?
C6 C5 H5 . . 107.0 ?
N1 C6 C7 . . 112.27(10) ?
N1 C6 C5 . . 113.89(10) ?
C7 C6 C5 . . 114.11(10) ?
N1 C6 H6 . . 105.2 ?
C7 C6 H6 . . 105.2 ?
C5 C6 H6 . . 105.2 ?
C8 C7 C12 . . 117.74(13) ?
C8 C7 C6 . . 122.99(12) ?
C12 C7 C6 . . 119.25(12) ?
C7 C8 C9 . . 121.13(14) ?
C7 C8 H8 . . 119.4 ?
C9 C8 H8 . . 119.4 ?
C10 C9 C8 . . 120.00(15) ?
C10 C9 H9 . . 120.0 ?
C8 C9 H9 . . 120.0 ?
C9 C10 C11 . . 120.01(15) ?
C9 C10 H10 . . 120.0 ?
C11 C10 H10 . . 120.0 ?
C10 C11 C12 . . 120.09(15) ?
C10 C11 H11 . . 120.0 ?
C12 C11 H11 . . 120.0 ?
C11 C12 C7 . . 121.02(15) ?
C11 C12 H12 . . 119.5 ?
C7 C12 H12 . . 119.5 ?
C14 C13 C18 . . 118.30(13) ?
C14 C13 C2 . . 123.46(12) ?
C18 C13 C2 . . 118.25(12) ?
C15 C14 C13 . . 120.84(15) ?
C15 C14 H14 . . 119.6 ?
C13 C14 H14 . . 119.6 ?
C16 C15 C14 . . 120.20(16) ?
C16 C15 H15 . . 119.9 ?
C14 C15 H15 . . 119.9 ?
C17 C16 C15 . . 119.48(15) ?
C17 C16 H16 . . 120.3 ?
C15 C16 H16 . . 120.3 ?
C16 C17 C18 . . 120.55(15) ?
C16 C17 H17 . . 119.7 ?
C18 C17 H17 . . 119.7 ?
C17 C18 C13 . . 120.63(15) ?
C17 C18 H18 . . 119.7 ?
C13 C18 H18 . . 119.7 ?
O1 C19 N1 . . 121.72(12) ?
O1 C19 C20 . . 119.50(13) ?
N1 C19 C20 . . 118.78(12) ?
C19 C20 H20A . . 109.5 ?
C19 C20 H20B . . 109.5 ?
H20A C20 H20B . . 109.5 ?
C19 C20 H20C . . 109.5 ?
H20A C20 H20C . . 109.5 ?
H20B C20 H20C . . 109.5 ?
C23 C21 C22 . . 109.18(14) ?
C23 C21 C5 . . 113.34(13) ?
C22 C21 C5 . . 111.18(13) ?
C23 C21 H21 . . 107.6 ?
C22 C21 H21 . . 107.6 ?
C5 C21 H21 . . 107.6 ?
C21 C22 H22A . . 109.5 ?
C21 C22 H22B . . 109.5 ?
H22A C22 H22B . . 109.5 ?
C21 C22 H22C . . 109.5 ?
H22A C22 H22C . . 109.5 ?
H22B C22 H22C . . 109.5 ?
C21 C23 H23A . . 109.5 ?
C21 C23 H23B . . 109.5 ?
H23A C23 H23B . . 109.5 ?
C21 C23 H23C . . 109.5 ?
H23A C23 H23C . . 109.5 ?
H23B C23 H23C . . 109.5 ?
C19 N1 C2 . . 120.44(11) ?
C19 N1 C6 . . 116.00(10) ?
C2 N1 C6 . . 123.43(10) ?

loop_
_geom_bond_atom_site_label_1
_geom_bond_atom_site_label_2
_geom_bond_site_symmetry_2
_geom_bond_distance
_geom_bond_publ_flag
C2 N1 . 1.4770(15) ?
C2 C13 . 1.5199(18) ?
C2 C3 . 1.522(2) ?
C2 H2 . 0.9800 ?
C3 C4 . 1.516(2) ?
C3 H3A . 0.9700 ?
C3 H3B . 0.9700 ?
C4 C5 . 1.5238(19) ?
C4 H4A . 0.9700 ?
C4 H4B . 0.9700 ?
C5 C21 . 1.5422(19) ?
C5 C6 . 1.5561(18) ?
C5 H5 . 0.9800 ?
C6 N1 . 1.4913(15) ?
C6 C7 . 1.5241(17) ?
C6 H6 . 0.9800 ?
C7 C8 . 1.3843(19) ?
C7 C12 . 1.3897(18) ?
C8 C9 . 1.390(2) ?
C8 H8 . 0.9300 ?
C9 C10 . 1.369(2) ?
C9 H9 . 0.9300 ?
C10 C11 . 1.370(3) ?
C10 H10 . 0.9300 ?
C11 C12 . 1.388(2) ?
C11 H11 . 0.9300 ?
C12 H12 . 0.9300 ?
C13 C14 . 1.384(2) ?
C13 C18 . 1.3878(18) ?
C14 C15 . 1.384(2) ?
C14 H14 . 0.9300 ?
C15 C16 . 1.377(3) ?
C15 H15 . 0.9300 ?
C16 C17 . 1.371(3) ?
C16 H16 . 0.9300 ?
C17 C18 . 1.381(2) ?
C17 H17 . 0.9300 ?
C18 H18 . 0.9300 ?
C19 O1 . 1.2280(16) ?
C19 N1 . 1.3648(17) ?
C19 C20 . 1.5061(19) ?
C20 H20A . 0.9600 ?
C20 H20B . 0.9600 ?
C20 H20C . 0.9600 ?
C21 C23 . 1.511(2) ?
C21 C22 . 1.524(2) ?
C21 H21 . 0.9800 ?
C22 H22A . 0.9600 ?
C22 H22B . 0.9600 ?
C22 H22C . 0.9600 ?
C23 H23A . 0.9600 ?
C23 H23B . 0.9600 ?
C23 H23C . 0.9600 ?

loop_
_geom_hbond_atom_site_label_D
_geom_hbond_atom_site_label_H
_geom_hbond_atom_site_label_A
_geom_hbond_site_symmetry_A
_geom_hbond_distance_DH
_geom_hbond_distance_HA
_geom_hbond_distance_DA
_geom_hbond_angle_DHA
_geom_hbond_publ_flag
C9 H9 O1 4_565 0.93 2.54 3.4378(19) 162.6 yes

loop_
_geom_torsion_atom_site_label_1
_geom_torsion_atom_site_label_2
_geom_torsion_atom_site_label_3
_geom_torsion_atom_site_label_4
_geom_torsion_site_symmetry_1
_geom_torsion_site_symmetry_2
_geom_torsion_site_symmetry_3
_geom_torsion_site_symmetry_4
_geom_torsion
_geom_torsion_publ_flag
N1 C2 C3 C4 . . . . -39.81(16) ?
C13 C2 C3 C4 . . . . -168.43(12) ?
C2 C3 C4 C5 . . . . 72.53(16) ?
C3 C4 C5 C21 . . . . -173.93(13) ?
C3 C4 C5 C6 . . . . -48.63(16) ?
C4 C5 C6 N1 . . . . -1.38(15) ?
C21 C5 C6 N1 . . . . 125.74(12) ?
C4 C5 C6 C7 . . . . 129.33(12) ?
C21 C5 C6 C7 . . . . -103.55(13) ?
N1 C6 C7 C8 . . . . 82.58(15) ?
C5 C6 C7 C8 . . . . -48.92(16) ?
N1 C6 C7 C12 . . . . -98.65(13) ?
C5 C6 C7 C12 . . . . 129.85(12) ?
C12 C7 C8 C9 . . . . -0.2(2) ?
C6 C7 C8 C9 . . . . 178.56(13) ?
C7 C8 C9 C10 . . . . -0.3(2) ?
C8 C9 C10 C11 . . . . 0.5(3) ?
C9 C10 C11 C12 . . . . -0.2(2) ?
C10 C11 C12 C7 . . . . -0.4(2) ?
C8 C7 C12 C11 . . . . 0.6(2) ?
C6 C7 C12 C11 . . . . -178.28(13) ?
N1 C2 C13 C14 . . . . -23.54(19) ?
C3 C2 C13 C14 . . . . 103.05(16) ?
N1 C2 C13 C18 . . . . 156.75(12) ?
C3 C2 C13 C18 . . . . -76.66(16) ?
C18 C13 C14 C15 . . . . -1.0(3) ?
C2 C13 C14 C15 . . . . 179.32(15) ?
C13 C14 C15 C16 . . . . 0.5(3) ?
C14 C15 C16 C17 . . . . 0.5(3) ?
C15 C16 C17 C18 . . . . -0.9(3) ?
C16 C17 C18 C13 . . . . 0.4(3) ?
C14 C13 C18 C17 . . . . 0.5(2) ?
C2 C13 C18 C17 . . . . -179.74(14) ?
C4 C5 C21 C23 . . . . -48.70(19) ?
C6 C5 C21 C23 . . . . -174.73(14) ?
C4 C5 C21 C22 . . . . -172.13(14) ?
C6 C5 C21 C22 . . . . 61.84(16) ?
O1 C19 N1 C2 . . . . 177.54(12) ?
C20 C19 N1 C2 . . . . -3.16(18) ?
O1 C19 N1 C6 . . . . -6.49(18) ?
C20 C19 N1 C6 . . . . 172.81(11) ?
C13 C2 N1 C19 . . . . -69.70(15) ?
C3 C2 N1 C19 . . . . 162.84(12) ?
C13 C2 N1 C6 . . . . 114.64(13) ?
C3 C2 N1 C6 . . . . -12.81(17) ?
C7 C6 N1 C19 . . . . 87.19(13) ?
C5 C6 N1 C19 . . . . -141.19(11) ?
C7 C6 N1 C2 . . . . -96.97(13) ?
C5 C6 N1 C2 . . . . 34.64(15) ?

_cod_database_fobs_code 2243291
